data_4310736
loop_
_publ_author_name
'C. Soulard'
'X. Rocquefelte'
'P.-E. Petit'
'M. Evain'
'S. Jobic'
'J.-P. Iti\'e'
'P. Munsch'
'H.-J. Koo'
'M.-H. Whangbo'

_publ_section_title
;
 Experimental and Theoretical Investigation on the Relative Stability of
 the PdS2- and Pyrite-Type Structures of PdSe2
;
_journal_name_full 'Inorganic Chemistry'
_journal_page_first 1943
_journal_page_last 1949
_journal_paper_doi 10.1021/ic0352396
_journal_volume 43
_journal_year 2004
_chemical_formula_sum 'Pd Se2'
_chemical_formula_weight 264.3
_chemical_name_systematic ' ?'
_space_group_IT_number 61
_symmetry_cell_setting orthorhombic
_symmetry_space_group_name_Hall '-P 2ac 2ab'
_symmetry_space_group_name_H-M 'P b c a'
_audit_creation_method 'Jana2000 Version : 28/01/2002'
_cell_angle_alpha 90
_cell_angle_beta 90
_cell_angle_gamma 90
_cell_formula_units_Z 4
_cell_length_a 5.7457
_cell_length_b 5.8679
_cell_length_c 7.6946
_cell_volume 259.425
_computing_data_reduction Jana2000
_computing_publication_material Jana2000
_computing_structure_refinement Jana2000
_diffrn_measurement_device_type CAD4
_diffrn_measurement_method \q/2\q
_diffrn_radiation_type 'Mo K\a'
_diffrn_radiation_wavelength 0.71069
_exptl_absorpt_correction_T_max 1.000
_exptl_absorpt_correction_T_min 1.000
_exptl_absorpt_correction_type none
_exptl_crystal_density_diffrn 6.765
_exptl_crystal_F_000 456
_refine_ls_extinction_coef 0.57(4)
_refine_ls_extinction_method 'B-C type 1 Lorentzian isotropic'
_refine_ls_goodness_of_fit_gt 0.94
_refine_ls_goodness_of_fit_ref 0.93
_refine_ls_number_parameters 17
_refine_ls_number_reflns 801
_refine_ls_R_factor_all 0.0304
_refine_ls_R_factor_gt 0.0176
_refine_ls_shift/su_max 0.0004
_refine_ls_shift/su_mean 0.0000
_refine_ls_structure_factor_coef Fsqd
_refine_ls_weighting_details w=1/(\s^2^(I)+0.0016I^2^)
_refine_ls_weighting_scheme sigma
_refine_ls_wR_factor_gt 0.0472
_refine_ls_wR_factor_ref 0.0527
_reflns_number_gt 630
_reflns_number_total 801
_reflns_threshold_expression I>2\s(I)
_cod_data_source_file ic0352396si20040127_123902.cif
_cod_data_source_block (I)
_cod_original_cell_volume 259.4249
_cod_original_formula_sum 'Pd1 Se2'
_cod_database_code 4310736
_cod_database_fobs_code 4310736

loop_
_symmetry_equiv_pos_site_id
_symmetry_equiv_pos_as_xyz
1 x,y,z
2 1/2+x,y,1/2-z
3 1/2-x,1/2+y,z
4 -x,1/2+y,1/2-z
5 -x,-y,-z
6 1/2-x,-y,1/2+z
7 1/2+x,1/2-y,-z
8 x,1/2-y,1/2+z

loop_
_atom_site_label
_atom_site_type_symbol
_atom_site_adp_type
_atom_site_fract_x
_atom_site_fract_y
_atom_site_fract_z
_atom_site_U_iso_or_equiv
_atom_site_symmetry_multiplicity
_atom_site_occupancy
_atom_site_calc_flag
_atom_site_refinement_flags
_atom_site_disorder_assembly
_atom_site_disorder_group
Pd Pd Uani 0 0 0 0.01341(6) 4 1 d . . .
Se Se Uani 0.11125(4) 0.11799(3) 0.40573(3) 0.01205(6) 8 1 d . . .

loop_
_atom_site_aniso_label
_atom_site_aniso_type_symbol
_atom_site_aniso_U_11
_atom_site_aniso_U_22
_atom_site_aniso_U_33
_atom_site_aniso_U_12
_atom_site_aniso_U_13
_atom_site_aniso_U_23
Pd Pd 0.00789(9) 0.00765(10) 0.02470(13) 0.00020(6) 0.00049(8) -0.00013(7)
Se Se 0.00968(9) 0.00888(9) 0.01759(11) 0.00054(6) -0.00026(7) -0.00001(8)

loop_
_atom_type_symbol
_atom_type_scat_dispersion_real
_atom_type_scat_dispersion_imag
_atom_type_scat_source
Pd -0.999 1.007 'International Tables Vol C Tables  4.2.6.8 and 6.1.1.1'
Se -0.093 2.226 'International Tables Vol C Tables  4.2.6.8 and 6.1.1.1'

loop_
_geom_angle_atom_site_label_1
_geom_angle_atom_site_label_2
_geom_angle_atom_site_label_3
_geom_angle_site_symmetry_1
_geom_angle_site_symmetry_2
_geom_angle_site_symmetry_3
_geom_angle
_geom_angle_publ_flag
Se Pd Se . . 5_555 180 yes
Se Pd Se . . 2_455 80.512(6) yes
Se Pd Se . . 2_555 65.238(5) yes
Se Pd Se . . 6_454 114.762(5) yes
Se Pd Se . . 6_554 99.488(6) yes
Se Pd Se . . 4_545 87.811(6) yes
Se Pd Se . . 4_555 69.097(5) yes
Se Pd Se . . 8_544 110.903(5) yes
Se Pd Se . . 8_554 92.189(6) yes
Se Pd Se 5_555 . . 180 yes
Se Pd Se 5_555 . 2_455 99.488(6) yes
Se Pd Se 5_555 . 2_555 114.762(5) yes
Se Pd Se 5_555 . 6_454 65.238(5) yes
Se Pd Se 5_555 . 6_554 80.512(6) yes
Se Pd Se 5_555 . 4_545 92.189(6) yes
Se Pd Se 5_555 . 4_555 110.903(5) yes
Se Pd Se 5_555 . 8_544 69.097(5) yes
Se Pd Se 5_555 . 8_554 87.811(6) yes
Se Pd Se 2_455 . . 80.512(6) yes
Se Pd Se 2_455 . 5_555 99.488(6) yes
Se Pd Se 2_455 . 2_555 139.889(6) yes
Se Pd Se 2_455 . 6_454 40.111(6) yes
Se Pd Se 2_455 . 6_554 180 yes
Se Pd Se 2_455 . 4_545 86.143(6) yes
Se Pd Se 2_455 . 4_555 60.930(5) yes
Se Pd Se 2_455 . 8_544 119.070(5) yes
Se Pd Se 2_455 . 8_554 93.857(6) yes
Se Pd Se 2_555 . . 65.238(5) yes
Se Pd Se 2_555 . 5_555 114.762(5) yes
Se Pd Se 2_555 . 2_455 139.889(6) yes
Se Pd Se 2_555 . 6_454 180 yes
Se Pd Se 2_555 . 6_554 40.111(6) yes
Se Pd Se 2_555 . 4_545 111.520(6) yes
Se Pd Se 2_555 . 4_555 86.689(4) yes
Se Pd Se 2_555 . 8_544 93.311(4) yes
Se Pd Se 2_555 . 8_554 68.480(6) yes
Se Pd Se 6_454 . . 114.762(5) yes
Se Pd Se 6_454 . 5_555 65.238(5) yes
Se Pd Se 6_454 . 2_455 40.111(6) yes
Se Pd Se 6_454 . 2_555 180 yes
Se Pd Se 6_454 . 6_554 139.889(6) yes
Se Pd Se 6_454 . 4_545 68.480(6) yes
Se Pd Se 6_454 . 4_555 93.311(4) yes
Se Pd Se 6_454 . 8_544 86.689(4) yes
Se Pd Se 6_454 . 8_554 111.520(6) yes
Se Pd Se 6_554 . . 99.488(6) yes
Se Pd Se 6_554 . 5_555 80.512(6) yes
Se Pd Se 6_554 . 2_455 180 yes
Se Pd Se 6_554 . 2_555 40.111(6) yes
Se Pd Se 6_554 . 6_454 139.889(6) yes
Se Pd Se 6_554 . 4_545 93.857(6) yes
Se Pd Se 6_554 . 4_555 119.070(5) yes
Se Pd Se 6_554 . 8_544 60.930(5) yes
Se Pd Se 6_554 . 8_554 86.143(6) yes
Se Pd Se 4_545 . . 87.811(6) yes
Se Pd Se 4_545 . 5_555 92.189(6) yes
Se Pd Se 4_545 . 2_455 86.143(6) yes
Se Pd Se 4_545 . 2_555 111.520(6) yes
Se Pd Se 4_545 . 6_454 68.480(6) yes
Se Pd Se 4_545 . 6_554 93.857(6) yes
Se Pd Se 4_545 . 4_555 141.740(6) yes
Se Pd Se 4_545 . 8_544 38.260(6) yes
Se Pd Se 4_545 . 8_554 180 yes
Se Pd Se 4_555 . . 69.097(5) yes
Se Pd Se 4_555 . 5_555 110.903(5) yes
Se Pd Se 4_555 . 2_455 60.930(5) yes
Se Pd Se 4_555 . 2_555 86.689(4) yes
Se Pd Se 4_555 . 6_454 93.311(4) yes
Se Pd Se 4_555 . 6_554 119.070(5) yes
Se Pd Se 4_555 . 4_545 141.740(6) yes
Se Pd Se 4_555 . 8_544 180 yes
Se Pd Se 4_555 . 8_554 38.260(6) yes
Se Pd Se 8_544 . . 110.903(5) yes
Se Pd Se 8_544 . 5_555 69.097(5) yes
Se Pd Se 8_544 . 2_455 119.070(5) yes
Se Pd Se 8_544 . 2_555 93.311(4) yes
Se Pd Se 8_544 . 6_454 86.689(4) yes
Se Pd Se 8_544 . 6_554 60.930(5) yes
Se Pd Se 8_544 . 4_545 38.260(6) yes
Se Pd Se 8_544 . 4_555 180 yes
Se Pd Se 8_544 . 8_554 141.740(6) yes
Se Pd Se 8_554 . . 92.189(6) yes
Se Pd Se 8_554 . 5_555 87.811(6) yes
Se Pd Se 8_554 . 2_455 93.857(6) yes
Se Pd Se 8_554 . 2_555 68.480(6) yes
Se Pd Se 8_554 . 6_454 111.520(6) yes
Se Pd Se 8_554 . 6_554 86.143(6) yes
Se Pd Se 8_554 . 4_545 180 yes
Se Pd Se 8_554 . 4_555 38.260(6) yes
Se Pd Se 8_554 . 8_544 141.740(6) yes
Pd Se Pd . . 2_455 87.788(5) yes
Pd Se Pd . . 2_555 113.729(7) yes
Pd Se Pd . . 4_545 86.934(4) yes
Pd Se Pd . . 4_555 115.345(7) yes
Pd Se Se . . 5_556 110.793(9) yes
Pd Se Se . . 2_455 40.202(4) yes
Pd Se Se . . 2_555 62.436(5) yes
Pd Se Se . . 3_545 84.667(6) yes
Pd Se Se . . 3_555 106.268(7) yes
Pd Se Se . . 7_456 108.860(7) yes
Pd Se Se . . 7_556 129.686(7) yes
Pd Se Se . . 4_545 37.599(4) yes
Pd Se Se . . 4_555 61.268(5) yes
Pd Se Pd 2_455 . . 87.788(5) yes
Pd Se Pd 2_455 . 2_555 139.889(8) yes
Pd Se Pd 2_455 . 4_545 67.336(3) yes
Pd Se Pd 2_455 . 4_555 82.141(5) yes
Pd Se Se 2_455 . 5_556 41.549(6) yes
Pd Se Se 2_455 . 2_455 52.326(4) yes
Pd Se Se 2_455 . 2_555 149.952(7) yes
Pd Se Se 2_455 . 3_545 107.013(6) yes
Pd Se Se 2_455 . 3_555 128.732(7) yes
Pd Se Se 2_455 . 7_456 39.481(4) yes
Pd Se Se 2_455 . 7_556 140.801(8) yes
Pd Se Se 2_455 . 4_545 70.882(5) yes
Pd Se Se 2_455 . 4_555 87.173(5) yes
Pd Se Pd 2_555 . . 113.729(7) yes
Pd Se Pd 2_555 . 2_455 139.889(8) yes
Pd Se Pd 2_555 . 4_545 79.915(5) yes
Pd Se Pd 2_555 . 4_555 114.236(8) yes
Pd Se Se 2_555 . 5_556 98.340(9) yes
Pd Se Se 2_555 . 2_455 152.913(9) yes
Pd Se Se 2_555 . 2_555 59.286(5) yes
Pd Se Se 2_555 . 3_545 46.839(5) yes
Pd Se Se 2_555 . 3_555 79.213(6) yes
Pd Se Se 2_555 . 7_456 137.398(9) yes
Pd Se Se 2_555 . 7_556 42.993(4) yes
Pd Se Se 2_555 . 4_545 105.176(7) yes
Pd Se Se 2_555 . 4_555 132.593(8) yes
Pd Se Pd 4_545 . . 86.934(4) yes
Pd Se Pd 4_545 . 2_455 67.336(3) yes
Pd Se Pd 4_545 . 2_555 79.915(5) yes
Pd Se Pd 4_545 . 4_555 141.740(8) yes
Pd Se Se 4_545 . 5_556 39.466(6) yes
Pd Se Se 4_545 . 2_455 89.600(5) yes
Pd Se Se 4_545 . 2_555 104.750(6) yes
Pd Se Se 4_545 . 3_545 39.856(4) yes
Pd Se Se 4_545 . 3_555 158.483(8) yes
Pd Se Se 4_545 . 7_456 101.748(6) yes
Pd Se Se 4_545 . 7_556 118.529(6) yes
Pd Se Se 4_545 . 4_545 49.635(4) yes
Pd Se Se 4_545 . 4_555 140.393(7) yes
Pd Se Pd 4_555 . . 115.345(7) yes
Pd Se Pd 4_555 . 2_455 82.141(5) yes
Pd Se Pd 4_555 . 2_555 114.236(8) yes
Pd Se Pd 4_555 . 4_545 141.740(8) yes
Pd Se Se 4_555 . 5_556 102.275(9) yes
Pd Se Se 4_555 . 2_455 89.385(6) yes
Pd Se Se 4_555 . 2_555 113.042(7) yes
Pd Se Se 4_555 . 3_545 158.721(10) yes
Pd Se Se 4_555 . 3_555 47.018(5) yes
Pd Se Se 4_555 . 7_456 43.150(4) yes
Pd Se Se 4_555 . 7_556 72.039(6) yes
Pd Se Se 4_555 . 4_545 140.191(8) yes
Pd Se Se 4_555 . 4_555 54.590(5) yes
Se Se Se 5_556 . 2_455 88.738(8) yes
Se Se Se 5_556 . 2_555 143.468(9) yes
Se Se Se 5_556 . 3_545 75.234(8) yes
Se Se Se 5_556 . 3_555 140.194(11) yes
Se Se Se 5_556 . 7_456 64.687(7) yes
Se Se Se 5_556 . 7_556 115.921(10) yes
Se Se Se 5_556 . 4_545 76.498(8) yes
Se Se Se 5_556 . 4_555 128.387(9) yes
Se Se Se 2_455 . 5_556 88.738(8) yes
Se Se Se 2_455 . 2_555 100.330(7) yes
Se Se Se 2_455 . 3_545 111.509(7) yes
Se Se Se 2_455 . 3_555 111.509(7) yes
Se Se Se 2_455 . 7_456 69.057(6) yes
Se Se Se 2_455 . 7_556 151.377(7) yes
Se Se Se 2_455 . 4_545 50.987(5) yes
Se Se Se 2_455 . 4_555 50.987(5) yes
Se Se Se 2_555 . 5_556 143.468(9) yes
Se Se Se 2_555 . 2_455 100.330(7) yes
Se Se Se 2_555 . 3_545 68.491(6) yes
Se Se Se 2_555 . 3_555 68.491(6) yes
Se Se Se 2_555 . 7_456 151.377(7) yes
Se Se Se 2_555 . 7_556 69.057(6) yes
Se Se Se 2_555 . 4_545 82.043(6) yes
Se Se Se 2_555 . 4_555 82.043(6) yes
Se Se Se 3_545 . 5_556 75.234(8) yes
Se Se Se 3_545 . 2_455 111.509(7) yes
Se Se Se 3_545 . 2_555 68.491(6) yes
Se Se Se 3_545 . 3_555 122.958(8) yes
Se Se Se 3_545 . 7_456 139.920(8) yes
Se Se Se 3_545 . 7_556 89.832(7) yes
Se Se Se 3_545 . 4_545 60.523(6) yes
Se Se Se 3_545 . 4_555 142.885(8) yes
Se Se Se 3_555 . 5_556 140.194(11) yes
Se Se Se 3_555 . 2_455 111.509(7) yes
Se Se Se 3_555 . 2_555 68.491(6) yes
Se Se Se 3_555 . 3_545 122.958(8) yes
Se Se Se 3_555 . 7_456 90.168(6) yes
Se Se Se 3_555 . 7_556 40.080(5) yes
Se Se Se 3_555 . 4_545 142.885(8) yes
Se Se Se 3_555 . 4_555 60.523(6) yes
Se Se Se 7_456 . 5_556 64.687(7) yes
Se Se Se 7_456 . 2_455 69.057(6) yes
Se Se Se 7_456 . 2_555 151.377(7) yes
Se Se Se 7_456 . 3_545 139.920(8) yes
Se Se Se 7_456 . 3_555 90.168(6) yes
Se Se Se 7_456 . 7_556 107.085(7) yes
Se Se Se 7_456 . 4_545 107.732(7) yes
Se Se Se 7_456 . 4_555 70.609(6) yes
Se Se Se 7_556 . 5_556 115.921(10) yes
Se Se Se 7_556 . 2_455 151.377(7) yes
Se Se Se 7_556 . 2_555 69.057(6) yes
Se Se Se 7_556 . 3_545 89.832(7) yes
Se Se Se 7_556 . 3_555 40.080(5) yes
Se Se Se 7_556 . 7_456 107.085(7) yes
Se Se Se 7_556 . 4_545 144.977(7) yes
Se Se Se 7_556 . 4_555 100.506(6) yes
Se Se Se 4_545 . 5_556 76.498(8) yes
Se Se Se 4_545 . 2_455 50.987(5) yes
Se Se Se 4_545 . 2_555 82.043(6) yes
Se Se Se 4_545 . 3_545 60.523(6) yes
Se Se Se 4_545 . 3_555 142.885(8) yes
Se Se Se 4_545 . 7_456 107.732(7) yes
Se Se Se 4_545 . 7_556 144.977(7) yes
Se Se Se 4_545 . 4_555 94.413(6) yes
Se Se Se 4_555 . 5_556 128.387(9) yes
Se Se Se 4_555 . 2_455 50.987(5) yes
Se Se Se 4_555 . 2_555 82.043(6) yes
Se Se Se 4_555 . 3_545 142.885(8) yes
Se Se Se 4_555 . 3_555 60.523(6) yes
Se Se Se 4_555 . 7_456 70.609(6) yes
Se Se Se 4_555 . 7_556 100.506(6) yes
Se Se Se 4_555 . 4_545 94.413(6) yes

loop_
_geom_bond_atom_site_label_1
_geom_bond_atom_site_label_2
_geom_bond_site_symmetry_1
_geom_bond_site_symmetry_2
_geom_bond_distance
_geom_bond_publ_flag
Pd Se . . 3.26100(20) yes
Pd Se . 5_555 3.26100(20) yes
Pd Se . 2_455 2.44840(20) yes
Pd Se . 2_555 3.65240(20) yes
Pd Se . 6_454 3.65240(20) yes
Pd Se . 6_554 2.44840(20) yes
Pd Se . 4_545 2.44120(20) yes
Pd Se . 4_555 3.75290(20) yes
Pd Se . 8_544 3.75290(20) yes
Pd Se . 8_554 2.44120(20) yes
Se Se . 5_556 2.3783(3) yes
Se Se . 2_455 3.7412(3) yes
Se Se . 2_555 3.7412(3) yes
Se Se . 3_545 3.3392(3) yes
Se Se . 3_555 3.3392(3) yes
Se Se . 7_456 3.5719(3) yes
Se Se . 7_556 3.5719(3) yes
Se Se . 4_545 3.9982(3) yes
Se Se . 4_555 3.9982(3) yes
